data_7045942
loop_
_publ_author_name
'Oschmann, W.'
'Borner, C.'
'Kleeberg, C.'

_publ_section_title
;
 Unsymmetrical diborane(4) derivatives by copper mediated B-B coupling.
;
_journal_issue 15
_journal_name_full 'Dalton transactions (Cambridge, England : 2003)'
_journal_page_first 5318
_journal_page_last 5327
_journal_paper_doi 10.1039/c8dt00627j
_journal_volume 47
_journal_year 2018
_chemical_formula_moiety 'C11 H22 B2 O4'
_chemical_formula_sum 'C11 H22 B2 O4'
_chemical_formula_weight 239.90
_space_group_crystal_system monoclinic
_space_group_IT_number 14
_space_group_name_Hall '-P 2ybc'
_space_group_name_H-M_alt 'P 1 21/c 1'
_symmetry_space_group_name_Hall '-P 2ybc'
_symmetry_space_group_name_H-M 'P 1 21/c 1'
_atom_sites_solution_hydrogens geom
_atom_sites_solution_primary iterative
_atom_sites_solution_secondary difmap
_audit_creation_method SHELXL-2017/1
_audit_update_record
;
2018-01-30 deposited with the CCDC.
2018-03-13 downloaded from the CCDC.
;
_cell_angle_alpha 90
_cell_angle_beta 91.666(4)
_cell_angle_gamma 90
_cell_formula_units_Z 8
_cell_length_a 20.4725(8)
_cell_length_b 11.5631(4)
_cell_length_c 11.6719(4)
_cell_measurement_reflns_used 12994
_cell_measurement_temperature 100(2)
_cell_measurement_theta_max 75.72
_cell_measurement_theta_min 4.29
_cell_volume 2761.87(17)
_computing_cell_refinement
;
 CrysAlisPro 1.171.38.43 (Rigaku Oxford Diffraction, 2015)
;
_computing_data_collection
;
 CrysAlisPro 1.171.38.43 (Rigaku Oxford Diffraction, 2015)
;
_computing_data_reduction
;
 CrysAlisPro 1.171.38.43 (Rigaku Oxford Diffraction, 2015)
;
_computing_molecular_graphics
;
 K. Brandenburg, 2017, Diamond 4.4.1, Crystal Impact GbR, Bonn, Germany.
;
_computing_publication_material
;
 WinGX v2014.1 (L. J. Farrugia, J. Appl. Cryst., 2012, 45, 849-854.)
;
_computing_structure_refinement
;
 SHELXL-2017/1 (G. M. Sheldrick, Acta Cryst., 2015, A71, 3--8)
;
_computing_structure_solution
;
 SHELXT (Ver. 2014/5) (G. M. Sheldrick, Acta Cryst., 2015, A71, 3--8)
;
_diffrn_ambient_environment N~2~
_diffrn_ambient_temperature 100(2)
_diffrn_detector 'CCD plate'
_diffrn_detector_area_resol_mean 10.3543
_diffrn_detector_type Atlas
_diffrn_measured_fraction_theta_full 1.000
_diffrn_measured_fraction_theta_max 0.992
_diffrn_measurement_device 'four-circle diffractometer'
_diffrn_measurement_device_type 'Oxford Diffraction, Xcalibur, Atlas, Nova'
_diffrn_measurement_method \w-scan
_diffrn_radiation_monochromator mirror
_diffrn_radiation_type CuK\a
_diffrn_radiation_wavelength 1.54184
_diffrn_reflns_av_R_equivalents 0.0802
_diffrn_reflns_av_unetI/netI 0.0356
_diffrn_reflns_Laue_measured_fraction_full 1.000
_diffrn_reflns_Laue_measured_fraction_max 0.992
_diffrn_reflns_limit_h_max 25
_diffrn_reflns_limit_h_min -22
_diffrn_reflns_limit_k_max 14
_diffrn_reflns_limit_k_min -14
_diffrn_reflns_limit_l_max 14
_diffrn_reflns_limit_l_min -14
_diffrn_reflns_number 54419
_diffrn_reflns_point_group_measured_fraction_full 1.000
_diffrn_reflns_point_group_measured_fraction_max 0.992
_diffrn_reflns_theta_full 67.684
_diffrn_reflns_theta_max 76.770
_diffrn_reflns_theta_min 4.321
_diffrn_source 'micro-focus sealed X-ray tube'
_diffrn_source_type 'Nova (Cu) X-ray Source'
_exptl_absorpt_coefficient_mu 0.667
_exptl_absorpt_correction_T_max 1.00000
_exptl_absorpt_correction_T_min 0.61916
_exptl_absorpt_correction_type multi-scan
_exptl_absorpt_process_details
;
 CrysAlisPro 1.171.38.43 (Rigaku Oxford Diffraction, 2015)
 Empirical absorption correction using spherical harmonics,
 implemented in SCALE3 ABSPACK scaling algorithm.
;
_exptl_crystal_colour colourless
_exptl_crystal_density_diffrn 1.154
_exptl_crystal_description plate
_exptl_crystal_F_000 1040
_exptl_crystal_recrystallization_method
;
 From a solution in n-pentane at -40 deg C.
;
_exptl_crystal_size_max 0.271
_exptl_crystal_size_mid 0.201
_exptl_crystal_size_min 0.040
_refine_diff_density_max 0.377
_refine_diff_density_min -0.270
_refine_diff_density_rms 0.043
_refine_ls_extinction_method none
_refine_ls_goodness_of_fit_ref 1.043
_refine_ls_hydrogen_treatment constr
_refine_ls_matrix_type full
_refine_ls_number_parameters 354
_refine_ls_number_reflns 5785
_refine_ls_number_restraints 19
_refine_ls_restrained_S_all 1.043
_refine_ls_R_factor_all 0.0612
_refine_ls_R_factor_gt 0.0475
_refine_ls_shift/su_max 0.001
_refine_ls_shift/su_mean 0.000
_refine_ls_structure_factor_coef Fsqd
_refine_ls_weighting_details 'w=1/[\s^2^(Fo^2^)+(0.0728P)^2^+0.4359P] where P=(Fo^2^+2Fc^2^)/3'
_refine_ls_weighting_scheme calc
_refine_ls_wR_factor_gt 0.1239
_refine_ls_wR_factor_ref 0.1354
_reflns_number_gt 4627
_reflns_number_total 5785
_reflns_threshold_expression 'I > 2\s(I)'
_cod_data_source_file c8dt00627j2.cif
_cod_data_source_block wo14wo6
_cod_depositor_comments 'Adding full bibliography for 7045941--7045953.cif.'
_cod_database_code 7045942
_shelx_shelxl_version_number 2017/1
_shelx_space_group_comment
;
The symmetry employed for this shelxl refinement is uniquely defined
by the following loop, which should always be used as a source of
symmetry information in preference to the above space-group names.
They are only intended as comments.
;

loop_
_space_group_symop_operation_xyz
'x, y, z'
'-x, y+1/2, -z+1/2'
'-x, -y, -z'
'x, -y-1/2, z-1/2'

loop_
_atom_site_label
_atom_site_type_symbol
_atom_site_fract_x
_atom_site_fract_y
_atom_site_fract_z
_atom_site_U_iso_or_equiv
_atom_site_adp_type
_atom_site_occupancy
_atom_site_site_symmetry_order
_atom_site_calc_flag
_atom_site_refinement_flags_posn
_atom_site_refinement_flags_adp
_atom_site_refinement_flags_occupancy
_atom_site_disorder_assembly
_atom_site_disorder_group
C1 C 0.93570(7) 0.06206(12) 0.24919(11) 0.0286(3) Uani 1 1 d . . . . .
C2 C 0.97768(8) 0.16475(13) 0.29679(12) 0.0321(3) Uani 1 1 d . . . . .
C3 C 0.96086(9) 0.01151(14) 0.13853(13) 0.0382(3) Uani 1 1 d . . . . .
H3A H 0.929076 -0.044289 0.107101 0.057 Uiso 1 1 calc R U . . .
H3B H 1.002650 -0.027532 0.154259 0.057 Uiso 1 1 calc R U . . .
H3C H 0.967058 0.073790 0.082950 0.057 Uiso 1 1 calc R U . . .
C4 C 0.92376(8) -0.03424(14) 0.33474(13) 0.0367(3) Uani 1 1 d . . . . .
H4A H 0.905897 -0.001357 0.404593 0.055 Uiso 1 1 calc R U . . .
H4B H 0.965098 -0.073537 0.353642 0.055 Uiso 1 1 calc R U . . .
H4C H 0.892604 -0.089893 0.301139 0.055 Uiso 1 1 calc R U . . .
C5 C 1.04937(8) 0.15858(16) 0.26906(19) 0.0482(4) Uani 1 1 d . . . . .
H5A H 1.053977 0.160003 0.185736 0.072 Uiso 1 1 calc R U . . .
H5B H 1.068153 0.086794 0.300131 0.072 Uiso 1 1 calc R U . . .
H5C H 1.072380 0.224958 0.303368 0.072 Uiso 1 1 calc R U . . .
C6 C 0.96962(10) 0.18611(16) 0.42438(14) 0.0467(4) Uani 1 1 d . . . . .
H6A H 0.991223 0.258768 0.446302 0.070 Uiso 1 1 calc R U . . .
H6B H 0.989423 0.122201 0.468226 0.070 Uiso 1 1 calc R U . . .
H6C H 0.923013 0.191105 0.440700 0.070 Uiso 1 1 calc R U . . .
C7 C 0.71068(7) 0.36590(13) 0.11990(13) 0.0320(3) Uani 1 1 d . . . . .
H7A H 0.693495 0.411522 0.184173 0.038 Uiso 1 1 calc R U . . .
H7B H 0.674646 0.317300 0.088303 0.038 Uiso 1 1 calc R U . . .
C8 C 0.73343(7) 0.44798(12) 0.02720(12) 0.0299(3) Uani 1 1 d . . . . .
C9 C 0.79253(7) 0.51225(12) 0.07831(13) 0.0327(3) Uani 1 1 d . . . . .
H9A H 0.810316 0.564318 0.019547 0.039 Uiso 1 1 calc R U . . .
H9B H 0.778467 0.560568 0.143131 0.039 Uiso 1 1 calc R U . . .
C10 C 0.75171(8) 0.38125(15) -0.08028(13) 0.0380(3) Uani 1 1 d . . . . .
H10A H 0.786895 0.326531 -0.060990 0.057 Uiso 1 1 calc R U . . .
H10B H 0.766514 0.435602 -0.138492 0.057 Uiso 1 1 calc R U . . .
H10C H 0.713457 0.338843 -0.110256 0.057 Uiso 1 1 calc R U . . .
C11 C 0.67913(8) 0.53487(15) -0.00216(16) 0.0418(4) Uani 1 1 d . . . . .
H11A H 0.640011 0.493348 -0.029737 0.063 Uiso 1 1 calc R U . . .
H11B H 0.693714 0.587538 -0.062025 0.063 Uiso 1 1 calc R U . . .
H11C H 0.668874 0.579380 0.066467 0.063 Uiso 1 1 calc R U . . .
C12 C 0.76013(8) 0.56848(13) 0.44594(12) 0.0339(3) Uani 1 1 d . . . . .
C13 C 0.71670(7) 0.57872(13) 0.55254(13) 0.0326(3) Uani 1 1 d . . . . .
C14 C 0.79716(10) 0.45574(17) 0.43607(16) 0.0512(5) Uani 1 1 d . . . . .
H14A H 0.766057 0.391657 0.427730 0.077 Uiso 1 1 calc R U . . .
H14B H 0.824659 0.444023 0.505227 0.077 Uiso 1 1 calc R U . . .
H14C H 0.824725 0.458574 0.368881 0.077 Uiso 1 1 calc R U . . .
C15 C 0.80576(9) 0.67126(17) 0.43162(16) 0.0469(4) Uani 1 1 d . . . . .
H15A H 0.824564 0.668600 0.355411 0.070 Uiso 1 1 calc R U . . .
H15B H 0.840919 0.667985 0.490321 0.070 Uiso 1 1 calc R U . . .
H15C H 0.781125 0.743300 0.439926 0.070 Uiso 1 1 calc R U . . .
C16 C 0.68999(10) 0.46402(16) 0.59296(18) 0.0505(4) Uani 1 1 d . . . . .
H16A H 0.656151 0.477882 0.649036 0.076 Uiso 1 1 calc R U . . .
H16B H 0.725447 0.418454 0.628648 0.076 Uiso 1 1 calc R U . . .
H16C H 0.671095 0.421526 0.527342 0.076 Uiso 1 1 calc R U . . .
C17 C 0.74805(9) 0.64318(15) 0.65346(14) 0.0431(4) Uani 1 1 d . . . . .
H17A H 0.759845 0.721474 0.629454 0.065 Uiso 1 1 calc R U . . .
H17B H 0.787437 0.601945 0.680224 0.065 Uiso 1 1 calc R U . . .
H17C H 0.717081 0.647667 0.715768 0.065 Uiso 1 1 calc R U . . .
B1 B 0.88544(8) 0.23405(13) 0.20639(12) 0.0275(3) Uani 1 1 d . . . . .
B2 B 0.82598(8) 0.32803(13) 0.15828(13) 0.0279(3) Uani 1 1 d . . . . .
B3 B 0.65885(9) 0.63306(15) 0.39060(15) 0.0352(4) Uani 1 1 d . . . . .
O1 O 0.87342(5) 0.11817(8) 0.22026(8) 0.0295(2) Uani 1 1 d . . . . .
O2 O 0.94802(5) 0.26452(8) 0.23753(9) 0.0310(2) Uani 1 1 d . . . . .
O3 O 0.76282(5) 0.29226(9) 0.16248(9) 0.0314(2) Uani 1 1 d . . . . .
O4 O 0.84322(5) 0.43420(8) 0.11824(9) 0.0314(2) Uani 1 1 d . . . . .
O5 O 0.71178(6) 0.57629(10) 0.35102(9) 0.0400(3) Uani 1 1 d . . . . .
O6 O 0.66110(6) 0.64627(10) 0.50763(9) 0.0379(3) Uani 1 1 d . . . . .
O7 O 0.57839(7) 0.62568(12) 0.20780(11) 0.0415(4) Uani 0.884(3) 1 d D . P A 1
O8 O 0.57703(11) 0.79535(15) 0.32176(18) 0.0563(5) Uani 0.884(3) 1 d D . P A 1
C18 C 0.53400(12) 0.6776(2) 0.12554(18) 0.0453(5) Uani 0.884(3) 1 d D . P A 1
H18A H 0.507859 0.616224 0.086890 0.054 Uiso 0.884(3) 1 calc R U P A 1
H18B H 0.559317 0.717851 0.066524 0.054 Uiso 0.884(3) 1 calc R U P A 1
C19 C 0.48829(13) 0.7633(2) 0.1802(2) 0.0412(4) Uani 0.884(3) 1 d D . P A 1
C20 C 0.53030(15) 0.8494(2) 0.2435(2) 0.0639(8) Uani 0.884(3) 1 d D . P A 1
H20A H 0.554057 0.896520 0.187487 0.077 Uiso 0.884(3) 1 calc R U P A 1
H20B H 0.502063 0.901974 0.287078 0.077 Uiso 0.884(3) 1 calc R U P A 1
C21 C 0.44209(13) 0.6968(3) 0.2562(2) 0.0694(8) Uani 0.884(3) 1 d D . P A 1
H21A H 0.416244 0.642329 0.209276 0.104 Uiso 0.884(3) 1 calc R U P A 1
H21B H 0.467530 0.654203 0.314730 0.104 Uiso 0.884(3) 1 calc R U P A 1
H21C H 0.412782 0.751257 0.293464 0.104 Uiso 0.884(3) 1 calc R U P A 1
C22 C 0.44770(15) 0.8265(3) 0.0880(2) 0.0641(8) Uani 0.884(3) 1 d D . P A 1
H22A H 0.419990 0.770766 0.045989 0.096 Uiso 0.884(3) 1 calc R U P A 1
H22B H 0.420152 0.884555 0.124043 0.096 Uiso 0.884(3) 1 calc R U P A 1
H22C H 0.476898 0.864606 0.034685 0.096 Uiso 0.884(3) 1 calc R U P A 1
B4 B 0.59969(12) 0.6878(2) 0.29902(17) 0.0341(5) Uani 0.884(3) 1 d D . P A 1
O7A O 0.5264(5) 0.6613(14) 0.3522(11) 0.072(5) Uani 0.116(3) 1 d D . P A 2
O8A O 0.5979(6) 0.7897(15) 0.2621(17) 0.068(5) Uani 0.116(3) 1 d D . P A 2
C18A C 0.4711(6) 0.716(2) 0.2956(13) 0.0694(8) Uani 0.116(3) 1 d D . P A 2
H18C H 0.455931 0.781305 0.342869 0.083 Uiso 0.116(3) 1 calc R U P A 2
H18D H 0.434826 0.659758 0.287118 0.083 Uiso 0.116(3) 1 calc R U P A 2
C19A C 0.4894(8) 0.7604(14) 0.1781(13) 0.0412(4) Uani 0.116(3) 1 d D . P A 2
C20A C 0.5432(9) 0.8459(13) 0.2031(18) 0.0639(8) Uani 0.116(3) 1 d D . P A 2
H20C H 0.557960 0.879904 0.130368 0.077 Uiso 0.116(3) 1 calc R U P A 2
H20D H 0.526629 0.909290 0.251230 0.077 Uiso 0.116(3) 1 calc R U P A 2
C21A C 0.5117(9) 0.6632(16) 0.0998(13) 0.0453(5) Uani 0.116(3) 1 d D . P A 2
H21D H 0.475496 0.609242 0.085403 0.068 Uiso 0.116(3) 1 calc R U P A 2
H21E H 0.525524 0.696018 0.027001 0.068 Uiso 0.116(3) 1 calc R U P A 2
H21F H 0.548452 0.622029 0.136846 0.068 Uiso 0.116(3) 1 calc R U P A 2
C22A C 0.4323(10) 0.824(2) 0.1200(19) 0.0641(8) Uani 0.116(3) 1 d D . P A 2
H22D H 0.396676 0.769631 0.103124 0.096 Uiso 0.116(3) 1 calc R U P A 2
H22E H 0.416833 0.885012 0.171118 0.096 Uiso 0.116(3) 1 calc R U P A 2
H22F H 0.446613 0.859136 0.048477 0.096 Uiso 0.116(3) 1 calc R U P A 2
B4A B 0.5872(6) 0.6933(16) 0.3254(19) 0.0341(5) Uani 0.116(3) 1 d D . P A 2

loop_
_atom_site_aniso_label
_atom_site_aniso_U_11
_atom_site_aniso_U_22
_atom_site_aniso_U_33
_atom_site_aniso_U_23
_atom_site_aniso_U_13
_atom_site_aniso_U_12
C1 0.0292(7) 0.0297(6) 0.0267(6) 0.0029(5) -0.0010(5) 0.0036(5)
C2 0.0313(7) 0.0310(7) 0.0336(7) 0.0044(5) -0.0057(6) 0.0029(6)
C3 0.0460(9) 0.0377(8) 0.0310(7) 0.0003(6) 0.0021(6) 0.0120(7)
C4 0.0382(8) 0.0350(7) 0.0370(7) 0.0096(6) 0.0005(6) 0.0037(6)
C5 0.0284(8) 0.0429(9) 0.0728(12) 0.0104(8) -0.0043(8) 0.0029(7)
C6 0.0616(11) 0.0458(9) 0.0318(7) -0.0016(6) -0.0135(7) 0.0025(8)
C7 0.0260(7) 0.0348(7) 0.0354(7) 0.0020(5) 0.0021(5) 0.0017(6)
C8 0.0273(7) 0.0302(6) 0.0322(7) 0.0023(5) 0.0003(5) 0.0046(6)
C9 0.0314(7) 0.0254(6) 0.0412(7) 0.0036(5) -0.0001(6) 0.0035(6)
C10 0.0377(8) 0.0441(8) 0.0321(7) -0.0010(6) -0.0004(6) 0.0055(7)
C11 0.0352(8) 0.0391(8) 0.0509(9) 0.0046(7) -0.0030(7) 0.0103(7)
C12 0.0335(8) 0.0371(7) 0.0305(7) -0.0018(5) -0.0073(6) 0.0048(6)
C13 0.0306(7) 0.0318(7) 0.0350(7) 0.0031(5) -0.0053(6) 0.0027(6)
C14 0.0559(11) 0.0520(10) 0.0447(9) -0.0127(7) -0.0146(8) 0.0223(9)
C15 0.0349(9) 0.0560(10) 0.0496(9) 0.0090(8) -0.0022(7) -0.0026(8)
C16 0.0442(10) 0.0455(9) 0.0610(11) 0.0187(8) -0.0109(8) -0.0076(8)
C17 0.0501(10) 0.0447(8) 0.0340(7) -0.0051(6) -0.0082(7) 0.0080(7)
B1 0.0289(8) 0.0289(7) 0.0247(6) 0.0007(5) 0.0004(5) 0.0020(6)
B2 0.0302(8) 0.0258(7) 0.0277(7) -0.0012(5) -0.0011(6) 0.0018(6)
B3 0.0348(9) 0.0323(8) 0.0379(8) 0.0007(6) -0.0089(7) -0.0003(7)
O1 0.0275(5) 0.0280(5) 0.0329(5) 0.0019(4) -0.0023(4) 0.0019(4)
O2 0.0290(5) 0.0278(5) 0.0359(5) 0.0038(4) -0.0024(4) 0.0015(4)
O3 0.0290(5) 0.0309(5) 0.0343(5) 0.0049(4) 0.0008(4) 0.0014(4)
O4 0.0267(5) 0.0266(5) 0.0409(5) 0.0035(4) -0.0022(4) 0.0006(4)
O5 0.0414(6) 0.0460(6) 0.0319(5) -0.0051(4) -0.0109(4) 0.0097(5)
O6 0.0358(6) 0.0407(6) 0.0368(5) 0.0033(4) -0.0042(4) 0.0091(5)
O7 0.0394(7) 0.0528(8) 0.0317(6) -0.0062(5) -0.0071(5) 0.0124(6)
O8 0.0647(13) 0.0393(8) 0.0628(11) -0.0072(8) -0.0355(10) 0.0125(8)
C18 0.0357(11) 0.0680(13) 0.0313(9) -0.0012(8) -0.0111(8) 0.0076(10)
C19 0.0321(8) 0.0538(10) 0.0374(8) 0.0060(7) -0.0045(6) 0.0060(7)
C20 0.0727(18) 0.0479(11) 0.0688(18) 0.0002(12) -0.0355(15) 0.0151(11)
C21 0.0408(14) 0.106(2) 0.0620(15) 0.0212(14) 0.0162(11) 0.0115(14)
C22 0.0593(17) 0.0688(14) 0.0626(17) 0.0088(14) -0.0282(13) 0.0112(13)
B4 0.0298(11) 0.0401(9) 0.0321(12) 0.0002(8) -0.0025(8) 0.0031(8)
O7A 0.027(6) 0.128(13) 0.061(7) 0.056(8) 0.011(5) 0.013(7)
O8A 0.041(7) 0.075(10) 0.087(12) 0.049(10) -0.008(7) -0.024(7)
C18A 0.0408(14) 0.106(2) 0.0620(15) 0.0212(14) 0.0162(11) 0.0115(14)
C19A 0.0321(8) 0.0538(10) 0.0374(8) 0.0060(7) -0.0045(6) 0.0060(7)
C20A 0.0727(18) 0.0479(11) 0.0688(18) 0.0002(12) -0.0355(15) 0.0151(11)
C21A 0.0357(11) 0.0680(13) 0.0313(9) -0.0012(8) -0.0111(8) 0.0076(10)
C22A 0.0593(17) 0.0688(14) 0.0626(17) 0.0088(14) -0.0282(13) 0.0112(13)
B4A 0.0298(11) 0.0401(9) 0.0321(12) 0.0002(8) -0.0025(8) 0.0031(8)

loop_
_atom_type_symbol
_atom_type_description
_atom_type_scat_dispersion_real
_atom_type_scat_dispersion_imag
_atom_type_scat_source
C C 0.0181 0.0091 'International Tables Vol C Tables 4.2.6.8 and 6.1.1.4'
H H 0.0000 0.0000 'International Tables Vol C Tables 4.2.6.8 and 6.1.1.4'
B B 0.0090 0.0039 'International Tables Vol C Tables 4.2.6.8 and 6.1.1.4'
O O 0.0492 0.0322 'International Tables Vol C Tables 4.2.6.8 and 6.1.1.4'

loop_
_geom_angle_atom_site_label_1
_geom_angle_atom_site_label_2
_geom_angle_atom_site_label_3
_geom_angle
O1 C1 C4 108.74(12)
O1 C1 C3 106.80(11)
C4 C1 C3 109.95(12)
O1 C1 C2 102.26(11)
C4 C1 C2 114.92(12)
C3 C1 C2 113.49(13)
O2 C2 C5 109.07(13)
O2 C2 C6 106.16(12)
C5 C2 C6 110.48(15)
O2 C2 C1 102.39(11)
C5 C2 C1 114.57(13)
C6 C2 C1 113.43(13)
O3 C7 C8 111.98(12)
C7 C8 C9 106.33(12)
C7 C8 C10 110.85(12)
C9 C8 C10 110.87(13)
C7 C8 C11 109.47(12)
C9 C8 C11 109.29(12)
C10 C8 C11 109.96(12)
O4 C9 C8 112.11(11)
O5 C12 C14 108.90(12)
O5 C12 C15 105.75(13)
C14 C12 C15 110.69(15)
O5 C12 C13 102.16(12)
C14 C12 C13 115.19(14)
C15 C12 C13 113.27(13)
O6 C13 C16 107.12(13)
O6 C13 C17 108.78(12)
C16 C13 C17 109.63(14)
O6 C13 C12 102.17(11)
C16 C13 C12 113.74(14)
C17 C13 C12 114.78(14)
O2 B1 O1 112.94(12)
O2 B1 B2 125.07(13)
O1 B1 B2 121.97(13)
O3 B2 O4 122.82(13)
O3 B2 B1 117.53(12)
O4 B2 B1 119.64(13)
O5 B3 O6 112.80(13)
O5 B3 B4 121.50(15)
O6 B3 B4 125.59(15)
O5 B3 B4A 134.5(8)
O6 B3 B4A 112.7(8)
B1 O1 C1 107.61(11)
B1 O2 C2 107.12(11)
B2 O3 C7 120.19(11)
B2 O4 C9 118.88(12)
B3 O5 C12 107.47(12)
B3 O6 C13 107.44(12)
B4 O7 C18 119.37(16)
B4 O8 C20 119.77(17)
O7 C18 C19 112.25(17)
C20 C19 C18 106.8(2)
C20 C19 C21 113.9(3)
C18 C19 C21 108.5(2)
C20 C19 C22 108.8(2)
C18 C19 C22 110.2(2)
C21 C19 C22 108.5(2)
O8 C20 C19 112.64(19)
O7 B4 O8 122.61(18)
O7 B4 B3 120.24(17)
O8 B4 B3 117.14(17)
B4A O7A C18A 119.5(10)
B4A O8A C20A 119.4(10)
O7A C18A C19A 110.5(9)
C20A C19A C18A 104.2(10)
C20A C19A C22A 108.4(11)
C18A C19A C22A 111.0(12)
C20A C19A C21A 111.7(12)
C18A C19A C21A 112.2(11)
C22A C19A C21A 109.2(11)
O8A C20A C19A 110.4(9)
O7A B4A O8A 121.2(11)
O7A B4A B3 123.4(9)
O8A B4A B3 114.3(9)

loop_
_geom_bond_atom_site_label_1
_geom_bond_atom_site_label_2
_geom_bond_distance
C1 O1 1.4614(17)
C1 C4 1.5201(19)
C1 C3 1.5211(19)
C1 C2 1.559(2)
C2 O2 1.4675(16)
C2 C5 1.514(2)
C2 C6 1.523(2)
C7 O3 1.4425(18)
C7 C8 1.522(2)
C8 C9 1.526(2)
C8 C10 1.529(2)
C8 C11 1.530(2)
C9 O4 1.4423(17)
C12 O5 1.4668(17)
C12 C14 1.514(2)
C12 C15 1.524(2)
C12 C13 1.555(2)
C13 O6 1.4649(18)
C13 C16 1.515(2)
C13 C17 1.520(2)
B1 O2 1.368(2)
B1 O1 1.3727(18)
B1 B2 1.714(2)
B2 O3 1.360(2)
B2 O4 1.3637(18)
B3 O5 1.359(2)
B3 O6 1.374(2)
B3 B4 1.713(3)
B3 B4A 1.775(13)
O7 B4 1.346(3)
O7 C18 1.435(2)
O8 B4 1.357(3)
O8 C20 1.445(2)
C18 C19 1.516(4)
C19 C20 1.497(3)
C19 C21 1.523(4)
C19 C22 1.527(3)
O7A B4A 1.344(9)
O7A C18A 1.441(9)
O8A B4A 1.359(9)
O8A C20A 1.450(9)
C18A C19A 1.522(10)
C19A C20A 1.503(9)
C19A C22A 1.525(9)
C19A C21A 1.526(10)

loop_
_geom_torsion_atom_site_label_1
_geom_torsion_atom_site_label_2
_geom_torsion_atom_site_label_3
_geom_torsion_atom_site_label_4
_geom_torsion
O1 C1 C2 O2 -27.08(13)
C4 C1 C2 O2 -144.69(12)
C3 C1 C2 O2 87.57(14)
O1 C1 C2 C5 -145.00(13)
C4 C1 C2 C5 97.38(16)
C3 C1 C2 C5 -30.36(17)
O1 C1 C2 C6 86.86(14)
C4 C1 C2 C6 -30.75(18)
C3 C1 C2 C6 -158.49(13)
O3 C7 C8 C9 -54.03(15)
O3 C7 C8 C10 66.55(16)
O3 C7 C8 C11 -171.98(12)
C7 C8 C9 O4 56.30(15)
C10 C8 C9 O4 -64.27(16)
C11 C8 C9 O4 174.36(12)
O5 C12 C13 O6 -27.48(14)
C14 C12 C13 O6 -145.36(13)
C15 C12 C13 O6 85.79(14)
O5 C12 C13 C16 87.60(14)
C14 C12 C13 C16 -30.28(19)
C15 C12 C13 C16 -159.14(14)
O5 C12 C13 C17 -145.01(13)
C14 C12 C13 C17 97.11(16)
C15 C12 C13 C17 -31.75(18)
O2 B1 B2 O3 -161.33(13)
O1 B1 B2 O3 16.90(19)
O2 B1 B2 O4 18.5(2)
O1 B1 B2 O4 -163.32(13)
O2 B1 O1 C1 -8.01(15)
B2 B1 O1 C1 173.57(12)
C4 C1 O1 B1 143.76(12)
C3 C1 O1 B1 -97.64(13)
C2 C1 O1 B1 21.82(13)
O1 B1 O2 C2 -10.81(16)
B2 B1 O2 C2 167.56(12)
C5 C2 O2 B1 145.17(14)
C6 C2 O2 B1 -95.77(14)
C1 C2 O2 B1 23.41(14)
O4 B2 O3 C7 2.2(2)
B1 B2 O3 C7 -178.03(11)
C8 C7 O3 B2 26.97(18)
O3 B2 O4 C9 -0.1(2)
B1 B2 O4 C9 -179.88(12)
C8 C9 O4 B2 -30.89(18)
O6 B3 O5 C12 -11.13(18)
B4 B3 O5 C12 165.26(15)
B4A B3 O5 C12 169.3(7)
C14 C12 O5 B3 146.24(15)
C15 C12 O5 B3 -94.77(16)
C13 C12 O5 B3 23.95(15)
O5 B3 O6 C13 -8.00(18)
B4 B3 O6 C13 175.78(16)
B4A B3 O6 C13 171.7(6)
C16 C13 O6 B3 -97.70(16)
C17 C13 O6 B3 143.88(14)
C12 C13 O6 B3 22.13(15)
B4 O7 C18 C19 -32.9(3)
O7 C18 C19 C20 55.2(3)
O7 C18 C19 C21 -68.0(3)
O7 C18 C19 C22 173.3(2)
B4 O8 C20 C19 28.7(4)
C18 C19 C20 O8 -52.9(3)
C21 C19 C20 O8 66.9(3)
C22 C19 C20 O8 -171.9(3)
C18 O7 B4 O8 5.3(4)
C18 O7 B4 B3 -173.43(17)
C20 O8 B4 O7 -2.8(4)
C20 O8 B4 B3 175.9(2)
O5 B3 B4 O7 42.1(3)
O6 B3 B4 O7 -141.96(19)
O5 B3 B4 O8 -136.6(2)
O6 B3 B4 O8 39.3(3)
B4A O7A C18A C19A 26(3)
O7A C18A C19A C20A -60.4(17)
O7A C18A C19A C22A -176.9(16)
O7A C18A C19A C21A 60.6(18)
B4A O8A C20A C19A -26(3)
C18A C19A C20A O8A 59.7(17)
C22A C19A C20A O8A 178.0(17)
C21A C19A C20A O8A -61.6(19)
C18A O7A B4A O8A 12(4)
C18A O7A B4A B3 179.3(17)
C20A O8A B4A O7A -13(4)
C20A O8A B4A B3 179.1(17)
O5 B3 B4A O7A 121.7(18)
O6 B3 B4A O7A -58(2)
O5 B3 B4A O8A -70(2)
O6 B3 B4A O8A 110.1(19)
